data_7128520
loop_
_publ_author_name
'Takahashi, Shintaro'
'Ishii, Akihiko'
'Nakata, Norio'

_publ_section_title
;
 Formation of silaimines from a sterically demanding iminophosphonamido
 chlorosilylene <i>via</i> intramolecular N-P bond cleavage.
;
_journal_issue 55
_journal_name_full 'Chemical communications (Cambridge, England)'
_journal_page_first 6728
_journal_page_last 6731
_journal_paper_doi 10.1039/d1cc02812j
_journal_volume 57
_journal_year 2021
_chemical_formula_moiety 'C36 H45 Cl2 N2 P Si'
_chemical_formula_sum 'C36 H45 Cl2 N2 P Si'
_chemical_formula_weight 635.70
_space_group_crystal_system monoclinic
_space_group_IT_number 14
_space_group_name_Hall '-P 2yn'
_space_group_name_H-M_alt 'P 1 21/n 1'
_atom_sites_solution_hydrogens mixed
_audit_creation_method SHELXL-2018/1
_audit_update_record
;
2021-05-07 deposited with the CCDC.	2021-06-17 downloaded from the CCDC.
;
_cell_angle_alpha 90
_cell_angle_beta 103.1270(10)
_cell_angle_gamma 90
_cell_formula_units_Z 8
_cell_length_a 10.5282(8)
_cell_length_b 37.197(3)
_cell_length_c 17.9830(17)
_cell_measurement_reflns_used 8504
_cell_measurement_temperature 150(2)
_cell_measurement_theta_max 25.33
_cell_measurement_theta_min 2.27
_cell_volume 6858.4(10)
_computing_cell_refinement 'Bruker SAINT'
_computing_data_collection 'Bruker APEX2'
_computing_data_reduction 'Bruker SAINT'
_computing_molecular_graphics 'Yadokari-XG 2009 (Wakita Nemoto et al., 2009)'
_computing_publication_material 'Yadokari-XG 2009 (Wakita Nemoto et al., 2009)'
_computing_structure_refinement 'SHELXL-2018/1 (Sheldrick, 2018)'
_computing_structure_solution 'SHELXL-2018/1 (Sheldrick, 2018)'
_diffrn_ambient_temperature 150(2)
_diffrn_detector_area_resol_mean 8.333
_diffrn_measured_fraction_theta_full 0.998
_diffrn_measured_fraction_theta_max 0.997
_diffrn_measurement_device_type 'Bruker APEX-II CCD'
_diffrn_measurement_method 'phi and omega scans'
_diffrn_radiation_type MoK\a
_diffrn_radiation_wavelength 0.71073
_diffrn_reflns_av_R_equivalents 0.2172
_diffrn_reflns_av_unetI/netI 0.1624
_diffrn_reflns_Laue_measured_fraction_full 0.998
_diffrn_reflns_Laue_measured_fraction_max 0.997
_diffrn_reflns_limit_h_max 9
_diffrn_reflns_limit_h_min -12
_diffrn_reflns_limit_k_max 44
_diffrn_reflns_limit_k_min -44
_diffrn_reflns_limit_l_max 20
_diffrn_reflns_limit_l_min -21
_diffrn_reflns_number 34429
_diffrn_reflns_point_group_measured_fraction_full 0.998
_diffrn_reflns_point_group_measured_fraction_max 0.997
_diffrn_reflns_theta_full 25.242
_diffrn_reflns_theta_max 25.352
_diffrn_reflns_theta_min 1.095
_diffrn_source 'Bruker TXS fine-focus rotating anode'
_exptl_absorpt_coefficient_mu 0.298
_exptl_absorpt_correction_T_max 0.9823
_exptl_absorpt_correction_T_min 0.9694
_exptl_absorpt_correction_type numerical
_exptl_absorpt_process_details 'SADABS (Sheldrick, 1997)'
_exptl_crystal_colour colourless
_exptl_crystal_density_diffrn 1.231
_exptl_crystal_density_meas ?
_exptl_crystal_density_method 'not measured'
_exptl_crystal_description prism
_exptl_crystal_F_000 2704
_exptl_crystal_size_max 0.140
_exptl_crystal_size_mid 0.080
_exptl_crystal_size_min 0.060
_refine_diff_density_max 0.701
_refine_diff_density_min -0.499
_refine_diff_density_rms 0.089
_refine_ls_extinction_method none
_refine_ls_goodness_of_fit_ref 1.047
_refine_ls_hydrogen_treatment mixed
_refine_ls_matrix_type full
_refine_ls_number_parameters 781
_refine_ls_number_reflns 12557
_refine_ls_number_restraints 6
_refine_ls_restrained_S_all 1.048
_refine_ls_R_factor_all 0.0875
_refine_ls_R_factor_gt 0.0663
_refine_ls_shift/su_max 0.004
_refine_ls_shift/su_mean 0.000
_refine_ls_structure_factor_coef Fsqd
_refine_ls_weighting_details 'w=1/[\s^2^(Fo^2^)+(0.0381P)^2^] where P=(Fo^2^+2Fc^2^)/3'
_refine_ls_weighting_scheme calc
_refine_ls_wR_factor_gt 0.1422
_refine_ls_wR_factor_ref 0.1668
_reflns_Friedel_coverage 0.000
_reflns_number_gt 8835
_reflns_number_total 12557
_reflns_threshold_expression 'I > 2\s(I)'
_cod_data_source_file d1cc02812j2.cif
_cod_data_source_block 535
_cod_depositor_comments
;
The following automatic conversions were performed:

data item '_exptl_crystal_density_meas' value 'not measured' was
changed to '?' -- the value is perceived as not measured.

Automatic conversion script
Id: cif_fix_values 7556 2019-12-06 15:28:31Z antanas 

 Adding full bibliography for 7128518--7128521.cif.
;
_cod_original_sg_symbol_H-M 'P 21/n'
_cod_database_code 7128520
_shelx_shelxl_version_number 2018/1
_shelx_space_group_comment
;
The symmetry employed for this shelxl refinement is uniquely defined
by the following loop, which should always be used as a source of
symmetry information in preference to the above space-group names.
They are only intended as comments.
;
_shelx_estimated_absorpt_t_min 0.959
_shelx_estimated_absorpt_t_max 0.982

loop_
_space_group_symop_operation_xyz
'x, y, z'
'-x+1/2, y+1/2, -z+1/2'
'-x, -y, -z'
'x-1/2, -y-1/2, z-1/2'

loop_
_atom_site_label
_atom_site_type_symbol
_atom_site_fract_x
_atom_site_fract_y
_atom_site_fract_z
_atom_site_U_iso_or_equiv
_atom_site_adp_type
_atom_site_occupancy
_atom_site_site_symmetry_order
_atom_site_calc_flag
_atom_site_refinement_flags_posn
_atom_site_refinement_flags_adp
_atom_site_refinement_flags_occupancy
_atom_site_disorder_assembly
_atom_site_disorder_group
P2 P 0.52625(7) 0.74478(2) 0.33666(4) 0.01279(19) Uani 1 1 d . . . . .
P1 P 0.73208(7) 0.50111(2) 0.22194(4) 0.01342(19) Uani 1 1 d . . . . .
Cl2 Cl 0.78681(9) 0.60441(2) 0.34169(5) 0.0295(2) Uani 1 1 d . . . . .
Cl4 Cl 0.56355(9) 0.84087(2) 0.48173(5) 0.0306(2) Uani 1 1 d . . . . .
Cl1 Cl 0.62262(9) 0.54333(3) 0.38995(5) 0.0322(2) Uani 1 1 d . . . . .
Si1 Si 0.77895(8) 0.54603(3) 0.33678(5) 0.0169(2) Uani 1 1 d . . . . .
H1 H 0.894(3) 0.5478(9) 0.3831(17) 0.020(9) Uiso 1 1 d . . . . .
Si2 Si 0.56105(9) 0.78203(3) 0.46235(5) 0.0177(2) Uani 1 1 d . . . . .
H46 H 0.671(2) 0.7793(7) 0.5129(14) 0.001(7) Uiso 1 1 d . . . . .
Cl3 Cl 0.39783(9) 0.77543(3) 0.50871(5) 0.0369(3) Uani 1 1 d . . . . .
N3 N 0.5617(2) 0.73373(7) 0.42552(14) 0.0148(6) Uani 1 1 d . . . . .
N4 N 0.5366(2) 0.78764(7) 0.36156(13) 0.0142(6) Uani 1 1 d . . . . .
N2 N 0.7432(2) 0.54528(7) 0.23386(14) 0.0148(6) Uani 1 1 d . . . . .
N1 N 0.7779(2) 0.49507(7) 0.31196(13) 0.0147(6) Uani 1 1 d . . . . .
C6 C 0.7378(3) 0.44452(9) 0.39385(17) 0.0171(7) Uani 1 1 d . . . . .
C25 C 0.7520(3) 0.57253(9) 0.17800(16) 0.0152(7) Uani 1 1 d . . . . .
C1 C 0.8254(3) 0.46572(9) 0.36364(16) 0.0146(7) Uani 1 1 d . . . . .
C55 C 0.3675(3) 0.73079(9) 0.28412(17) 0.0167(7) Uani 1 1 d . . . . .
C13 C 0.8273(3) 0.48151(9) 0.16096(17) 0.0167(7) Uani 1 1 d . . . . .
C30 C 0.6387(3) 0.58899(9) 0.13500(17) 0.0187(7) Uani 1 1 d . . . . .
C2 C 0.9618(3) 0.46038(9) 0.38883(17) 0.0159(7) Uani 1 1 d . . . . .
C49 C 0.6318(3) 0.73053(9) 0.27673(16) 0.0142(7) Uani 1 1 d . . . . .
C61 C 0.5529(3) 0.81735(9) 0.31326(17) 0.0180(7) Uani 1 1 d . . . . .
C42 C 0.5105(3) 0.67519(9) 0.47439(17) 0.0204(8) Uani 1 1 d . . . . .
C37 C 0.6032(3) 0.69982(9) 0.46015(17) 0.0151(7) Uani 1 1 d . U . . .
C66 C 0.4427(3) 0.83372(10) 0.26776(18) 0.0213(8) Uani 1 1 d . . . . .
C60 C 0.3526(3) 0.70983(10) 0.21833(17) 0.0205(8) Uani 1 1 d . . . . .
H73 H 0.426850 0.704167 0.198896 0.025 Uiso 1 1 calc R U . . .
C38 C 0.7368(3) 0.69123(10) 0.47948(17) 0.0198(7) Uani 1 1 d . . . . .
C50 C 0.6470(3) 0.75147(9) 0.21516(17) 0.0188(7) Uani 1 1 d . . . . .
H64 H 0.611550 0.775056 0.208855 0.023 Uiso 1 1 calc R U . . .
C5 C 0.7880(3) 0.41854(9) 0.44905(18) 0.0202(7) Uani 1 1 d . . . . .
H4 H 0.729137 0.404040 0.468873 0.024 Uiso 1 1 calc R U . . .
C52 C 0.7608(3) 0.70369(10) 0.17010(18) 0.0221(8) Uani 1 1 d . . . . .
H66 H 0.805522 0.694489 0.133892 0.027 Uiso 1 1 calc R U . . .
C24 C 0.4627(3) 0.49545(9) 0.20626(18) 0.0203(8) Uani 1 1 d . . . . .
H28 H 0.474490 0.511784 0.247873 0.024 Uiso 1 1 calc R U . . .
C7 C 1.0640(3) 0.48170(10) 0.35954(18) 0.0205(8) Uani 1 1 d . . . . .
H5 H 1.017364 0.497854 0.317711 0.025 Uiso 1 1 calc R U . . .
C19 C 0.5698(3) 0.48501(9) 0.17715(17) 0.0184(7) Uani 1 1 d . . . . .
C54 C 0.6791(3) 0.69561(10) 0.28333(17) 0.0211(8) Uani 1 1 d . . . . .
H68 H 0.667630 0.680772 0.324297 0.025 Uiso 1 1 calc R U . . .
C4 C 0.9206(3) 0.41335(10) 0.47559(17) 0.0216(8) Uani 1 1 d . . . . .
H3 H 0.952784 0.395756 0.513484 0.026 Uiso 1 1 calc R U . . .
C3 C 1.0053(3) 0.43429(10) 0.44582(17) 0.0204(8) Uani 1 1 d . . . . .
H2 H 1.096435 0.431006 0.464473 0.025 Uiso 1 1 calc R U . . .
C26 C 0.8757(3) 0.58305(9) 0.16814(18) 0.0204(8) Uani 1 1 d . . . . .
C27 C 0.8820(3) 0.60748(10) 0.11074(19) 0.0260(8) Uani 1 1 d . . . . .
H29 H 0.964781 0.614093 0.102413 0.031 Uiso 1 1 calc R U . . .
C41 C 0.5533(3) 0.64167(10) 0.50298(19) 0.0263(8) Uani 1 1 d . . . . .
H49 H 0.491358 0.624473 0.511400 0.032 Uiso 1 1 calc R U . . .
C56 C 0.2561(3) 0.73915(10) 0.31154(19) 0.0222(8) Uani 1 1 d . . . . .
H69 H 0.264072 0.753209 0.356468 0.027 Uiso 1 1 calc R U . . .
C10 C 0.5911(3) 0.44926(10) 0.37027(18) 0.0202(8) Uani 1 1 d . . . . .
H12 H 0.573475 0.471070 0.337005 0.024 Uiso 1 1 calc R U . . .
C51 C 0.7135(3) 0.73800(10) 0.16314(18) 0.0216(8) Uani 1 1 d . . . . .
H65 H 0.726320 0.752720 0.122307 0.026 Uiso 1 1 calc R U . . .
C46 C 0.3663(3) 0.68334(9) 0.46180(18) 0.0204(8) Uani 1 1 d . . . . .
H57 H 0.352204 0.708193 0.440329 0.024 Uiso 1 1 calc R U . . .
C14 C 0.8273(3) 0.49623(10) 0.08965(18) 0.0225(8) Uani 1 1 d . . . . .
H19 H 0.792171 0.519496 0.076391 0.027 Uiso 1 1 calc R U . . .
C62 C 0.6799(3) 0.82817(10) 0.31117(19) 0.0228(8) Uani 1 1 d . . . . .
C70 C 0.3059(3) 0.82726(10) 0.27852(19) 0.0254(8) Uani 1 1 d . . . . .
H84 H 0.311590 0.807407 0.316629 0.030 Uiso 1 1 calc R U . . .
C34 C 0.5040(3) 0.58249(10) 0.15009(18) 0.0232(8) Uani 1 1 d . . . . .
H39 H 0.513696 0.564470 0.192276 0.028 Uiso 1 1 calc R U . . .
C29 C 0.6510(3) 0.61367(10) 0.07892(18) 0.0253(8) Uani 1 1 d . . . . .
H31 H 0.574847 0.624747 0.049266 0.030 Uiso 1 1 calc R U . . .
C39 C 0.7741(3) 0.65753(11) 0.50907(19) 0.0275(9) Uani 1 1 d . . . . .
H47 H 0.864101 0.651483 0.522426 0.033 Uiso 1 1 calc R U . . .
C23 C 0.3403(3) 0.48206(11) 0.1746(2) 0.0288(9) Uani 1 1 d . . . . .
H27 H 0.268056 0.489749 0.194031 0.035 Uiso 1 1 calc R U . . .
C11 C 0.5312(3) 0.45583(11) 0.43906(19) 0.0274(8) Uani 1 1 d . . . . .
H13 H 0.547838 0.434999 0.473273 0.041 Uiso 1 1 calc R U . . .
H14 H 0.436876 0.459379 0.421452 0.041 Uiso 1 1 calc R U . . .
H15 H 0.570431 0.477307 0.466521 0.041 Uiso 1 1 calc R U . . .
C53 C 0.7435(3) 0.68250(10) 0.22957(18) 0.0245(8) Uani 1 1 d . . . . .
H67 H 0.775954 0.658578 0.233983 0.029 Uiso 1 1 calc R U . . .
C59 C 0.2316(3) 0.69721(10) 0.18109(19) 0.0248(8) Uani 1 1 d . . . . .
H72 H 0.223303 0.682493 0.137070 0.030 Uiso 1 1 calc R U . . .
C57 C 0.1352(3) 0.72690(11) 0.2731(2) 0.0302(9) Uani 1 1 d . . . . .
H70 H 0.060050 0.732844 0.291466 0.036 Uiso 1 1 calc R U . . .
C43 C 0.8427(3) 0.71781(11) 0.47223(19) 0.0273(9) Uani 1 1 d . . . . .
H50 H 0.800284 0.738263 0.439797 0.033 Uiso 1 1 calc R U . . .
C28 C 0.7708(4) 0.62245(10) 0.06533(19) 0.0283(9) Uani 1 1 d . . . . .
H30 H 0.776929 0.638569 0.025322 0.034 Uiso 1 1 calc R U . . .
C31 C 1.0033(3) 0.57051(11) 0.2199(2) 0.0287(9) Uani 1 1 d . . . . .
H32 H 0.983014 0.552555 0.256962 0.034 Uiso 1 1 calc R U . . .
C40 C 0.6834(4) 0.63266(11) 0.5195(2) 0.0317(9) Uani 1 1 d . . . . .
H48 H 0.710360 0.609321 0.537990 0.038 Uiso 1 1 calc R U . . .
C12 C 0.5270(3) 0.41693(10) 0.3223(2) 0.0301(9) Uani 1 1 d . . . . .
H16 H 0.559803 0.415286 0.275611 0.045 Uiso 1 1 calc R U . . .
H17 H 0.432152 0.420197 0.308831 0.045 Uiso 1 1 calc R U . . .
H18 H 0.548302 0.394787 0.352047 0.045 Uiso 1 1 calc R U . . .
C18 C 0.8786(3) 0.44728(10) 0.17923(19) 0.0280(9) Uani 1 1 d . . . . .
H23 H 0.878259 0.437275 0.227790 0.034 Uiso 1 1 calc R U . . .
C8 C 1.1465(3) 0.50529(11) 0.4223(2) 0.0311(9) Uani 1 1 d . . . . .
H6 H 1.088886 0.519842 0.446027 0.047 Uiso 1 1 calc R U . . .
H7 H 1.202104 0.521149 0.399882 0.047 Uiso 1 1 calc R U . . .
H8 H 1.201168 0.489958 0.461050 0.047 Uiso 1 1 calc R U . . .
C20 C 0.5484(3) 0.46108(11) 0.11634(19) 0.0300(9) Uani 1 1 d . . . . .
H24 H 0.619246 0.454167 0.094905 0.036 Uiso 1 1 calc R U . . .
C63 C 0.6934(4) 0.85333(10) 0.2565(2) 0.0313(9) Uani 1 1 d . . . . .
H74 H 0.778214 0.860928 0.253493 0.038 Uiso 1 1 calc R U . . .
C9 C 1.1531(3) 0.45664(11) 0.3261(2) 0.0310(9) Uani 1 1 d . . . . .
H9 H 1.195837 0.439540 0.365330 0.047 Uiso 1 1 calc R U . . .
H10 H 1.219349 0.470944 0.309123 0.047 Uiso 1 1 calc R U . . .
H11 H 1.100757 0.443461 0.282581 0.047 Uiso 1 1 calc R U . . .
C65 C 0.4631(4) 0.85829(10) 0.2138(2) 0.0305(9) Uani 1 1 d . . . . .
H76 H 0.390061 0.869134 0.180572 0.037 Uiso 1 1 calc R U . . .
C15 C 0.8792(3) 0.47647(11) 0.03851(19) 0.0304(9) Uani 1 1 d . . . . .
H20 H 0.879404 0.486352 -0.010168 0.036 Uiso 1 1 calc R U . . .
C47 C 0.3241(3) 0.68328(11) 0.5385(2) 0.0300(9) Uani 1 1 d . . . . .
H58 H 0.327828 0.658696 0.558434 0.045 Uiso 1 1 calc R U . . .
H59 H 0.234795 0.692429 0.530659 0.045 Uiso 1 1 calc R U . . .
H60 H 0.383011 0.698689 0.575075 0.045 Uiso 1 1 calc R U . . .
C16 C 0.9309(3) 0.44240(11) 0.0571(2) 0.0321(10) Uani 1 1 d . . . . .
H21 H 0.966831 0.429237 0.021474 0.039 Uiso 1 1 calc R U . . .
C36 C 0.4090(3) 0.56686(12) 0.0801(2) 0.0355(10) Uani 1 1 d . . . . .
H43 H 0.394698 0.584431 0.038437 0.053 Uiso 1 1 calc R U . . .
H44 H 0.325774 0.561367 0.093299 0.053 Uiso 1 1 calc R U . . .
H45 H 0.445851 0.544798 0.063902 0.053 Uiso 1 1 calc R U . . .
C67 C 0.8025(3) 0.81477(11) 0.3665(2) 0.0320(9) Uani 1 1 d . . . . .
H77 H 0.774977 0.795754 0.398862 0.038 Uiso 1 1 calc R U . . .
C58 C 0.1222(3) 0.70604(11) 0.2080(2) 0.0307(9) Uani 1 1 d . . . . .
H71 H 0.038502 0.697797 0.181849 0.037 Uiso 1 1 calc R U . . .
C22 C 0.3210(3) 0.45784(12) 0.1157(2) 0.0343(10) Uani 1 1 d . . . . .
H26 H 0.236295 0.448495 0.095114 0.041 Uiso 1 1 calc R U . . .
C17 C 0.9299(3) 0.42770(11) 0.1279(2) 0.0347(10) Uani 1 1 d . . . . .
H22 H 0.964349 0.404340 0.140884 0.042 Uiso 1 1 calc R U . . .
C64 C 0.5871(4) 0.86739(11) 0.2070(2) 0.0365(10) Uani 1 1 d . . . . .
H75 H 0.598517 0.883434 0.167976 0.044 Uiso 1 1 calc R U . . .
C48 C 0.2832(3) 0.65779(11) 0.4037(2) 0.0328(9) Uani 1 1 d . . . . .
H61 H 0.309156 0.659730 0.354897 0.049 Uiso 1 1 calc R U . . .
H62 H 0.190991 0.664258 0.396568 0.049 Uiso 1 1 calc R U . . .
H63 H 0.296316 0.633045 0.422610 0.049 Uiso 1 1 calc R U . . .
C21 C 0.4253(3) 0.44709(13) 0.0863(2) 0.0411(11) Uani 1 1 d . . . . .
H25 H 0.412852 0.430171 0.045726 0.049 Uiso 1 1 calc R U . . .
C72 C 0.2105(4) 0.81504(12) 0.2055(2) 0.0417(11) Uani 1 1 d . . . . .
H88 H 0.196155 0.834717 0.168320 0.063 Uiso 1 1 calc R U . . .
H89 H 0.127394 0.808288 0.217436 0.063 Uiso 1 1 calc R U . . .
H90 H 0.246972 0.794269 0.184036 0.063 Uiso 1 1 calc R U . . .
C35 C 0.4496(4) 0.61719(12) 0.1772(2) 0.0404(10) Uani 1 1 d . . . . .
H40 H 0.510671 0.626259 0.222795 0.061 Uiso 1 1 calc R U . . .
H41 H 0.365276 0.612144 0.189495 0.061 Uiso 1 1 calc R U . . .
H42 H 0.437961 0.635289 0.136628 0.061 Uiso 1 1 calc R U . . .
C45 C 0.9470(3) 0.70204(14) 0.4350(2) 0.0433(11) Uani 1 1 d . . . . .
H54 H 0.994029 0.682944 0.467524 0.065 Uiso 1 1 calc R U . . .
H55 H 1.008335 0.720989 0.428682 0.065 Uiso 1 1 calc R U . . .
H56 H 0.905492 0.692075 0.384938 0.065 Uiso 1 1 calc R U . . .
C32 C 1.0758(4) 0.60265(13) 0.2651(2) 0.0469(12) Uani 1 1 d . . . . .
H33 H 1.103014 0.619434 0.229729 0.070 Uiso 1 1 calc R U . . .
H34 H 1.152776 0.593888 0.302091 0.070 Uiso 1 1 calc R U . . .
H35 H 1.017486 0.614981 0.292226 0.070 Uiso 1 1 calc R U . . .
C44 C 0.9080(4) 0.73291(12) 0.5508(2) 0.0382(10) Uani 1 1 d . . . . .
H51 H 0.841847 0.743987 0.573982 0.057 Uiso 1 1 calc R U . . .
H52 H 0.972720 0.751020 0.545122 0.057 Uiso 1 1 calc R U . . .
H53 H 0.951204 0.713381 0.583589 0.057 Uiso 1 1 calc R U . . .
C71 C 0.2562(4) 0.86061(12) 0.3130(3) 0.0463(11) Uani 1 1 d . . . . .
H85 H 0.313915 0.865876 0.362701 0.069 Uiso 1 1 calc R U . . .
H86 H 0.167681 0.856145 0.319535 0.069 Uiso 1 1 calc R U . . .
H87 H 0.255250 0.881152 0.278728 0.069 Uiso 1 1 calc R U . . .
C69 C 0.9033(4) 0.79788(14) 0.3277(3) 0.0557(14) Uani 1 1 d . . . . .
H81 H 0.865941 0.776418 0.299350 0.084 Uiso 1 1 calc R U . . .
H82 H 0.980986 0.791139 0.366511 0.084 Uiso 1 1 calc R U . . .
H83 H 0.927431 0.815275 0.292347 0.084 Uiso 1 1 calc R U . . .
C33 C 1.0939(4) 0.55291(13) 0.1748(3) 0.0524(13) Uani 1 1 d . . . . .
H36 H 1.052001 0.531343 0.148949 0.079 Uiso 1 1 calc R U . . .
H37 H 1.176104 0.546223 0.209785 0.079 Uiso 1 1 calc R U . . .
H38 H 1.111446 0.569912 0.136694 0.079 Uiso 1 1 calc R U . . .
C68 C 0.8662(4) 0.84477(14) 0.4196(3) 0.0577(14) Uani 1 1 d . . . . .
H78 H 0.896782 0.863598 0.389732 0.086 Uiso 1 1 calc R U . . .
H79 H 0.940365 0.835075 0.457343 0.086 Uiso 1 1 calc R U . . .
H80 H 0.802472 0.854961 0.445814 0.086 Uiso 1 1 calc R U . . .

loop_
_atom_site_aniso_label
_atom_site_aniso_U_11
_atom_site_aniso_U_22
_atom_site_aniso_U_33
_atom_site_aniso_U_23
_atom_site_aniso_U_13
_atom_site_aniso_U_12
P2 0.0142(4) 0.0182(5) 0.0055(4) 0.0007(3) 0.0013(3) 0.0005(3)
P1 0.0154(4) 0.0187(5) 0.0058(4) 0.0002(3) 0.0018(3) 0.0002(3)
Cl2 0.0535(5) 0.0202(5) 0.0157(4) -0.0037(4) 0.0097(4) -0.0030(4)
Cl4 0.0526(5) 0.0230(5) 0.0171(4) -0.0048(4) 0.0100(4) -0.0006(4)
Cl1 0.0475(5) 0.0289(5) 0.0282(5) -0.0050(4) 0.0254(4) -0.0017(4)
Si1 0.0236(5) 0.0195(5) 0.0069(4) -0.0004(4) 0.0024(4) 0.0014(4)
Si2 0.0262(5) 0.0202(5) 0.0067(4) -0.0009(4) 0.0036(4) 0.0009(4)
Cl3 0.0525(6) 0.0361(6) 0.0323(5) -0.0095(4) 0.0310(5) -0.0052(5)
N3 0.0192(13) 0.0167(15) 0.0075(12) 0.0014(11) 0.0006(11) -0.0009(11)
N4 0.0189(13) 0.0169(15) 0.0068(12) 0.0037(11) 0.0032(10) 0.0014(11)
N2 0.0172(12) 0.0186(15) 0.0081(12) 0.0002(11) 0.0016(11) 0.0007(11)
N1 0.0178(12) 0.0197(15) 0.0047(12) 0.0027(11) -0.0011(10) 0.0019(11)
C6 0.0206(16) 0.0213(19) 0.0096(15) -0.0008(14) 0.0039(13) 0.0001(14)
C25 0.0233(16) 0.0177(18) 0.0058(14) -0.0017(13) 0.0058(13) -0.0001(13)
C1 0.0223(16) 0.0156(18) 0.0051(14) -0.0018(13) 0.0016(13) 0.0005(13)
C55 0.0181(15) 0.0236(19) 0.0071(15) 0.0036(14) 0.0000(13) -0.0003(14)
C13 0.0142(15) 0.0237(19) 0.0110(15) -0.0069(14) 0.0001(13) -0.0011(13)
C30 0.0242(16) 0.0231(19) 0.0084(15) -0.0038(14) 0.0028(13) -0.0014(14)
C2 0.0222(16) 0.0175(18) 0.0082(14) -0.0003(13) 0.0036(13) 0.0040(13)
C49 0.0129(14) 0.0231(19) 0.0057(14) -0.0022(13) 0.0000(12) -0.0014(13)
C61 0.0269(17) 0.0184(19) 0.0102(15) -0.0025(14) 0.0071(14) -0.0004(14)
C42 0.0299(17) 0.0221(19) 0.0083(15) -0.0008(14) 0.0021(14) -0.0001(15)
C37 0.0179(10) 0.0162(10) 0.0110(10) -0.0002(8) 0.0029(8) 0.0012(8)
C66 0.0292(18) 0.0193(19) 0.0151(16) 0.0017(15) 0.0043(14) 0.0011(15)
C60 0.0201(16) 0.029(2) 0.0114(16) 0.0019(15) 0.0008(13) 0.0001(14)
C38 0.0258(17) 0.028(2) 0.0059(14) -0.0016(15) 0.0048(13) 0.0056(15)
C50 0.0229(16) 0.0200(19) 0.0137(16) 0.0026(14) 0.0044(14) 0.0009(14)
C5 0.0288(17) 0.0189(19) 0.0139(16) 0.0027(14) 0.0070(14) -0.0020(14)
C52 0.0185(16) 0.037(2) 0.0120(16) -0.0022(16) 0.0062(13) 0.0012(15)
C24 0.0237(17) 0.023(2) 0.0152(16) 0.0045(15) 0.0064(14) 0.0032(14)
C7 0.0201(16) 0.029(2) 0.0119(16) 0.0032(15) 0.0020(13) -0.0015(14)
C19 0.0195(16) 0.0234(19) 0.0109(15) 0.0058(14) 0.0009(13) -0.0006(14)
C54 0.0261(17) 0.027(2) 0.0104(15) 0.0021(15) 0.0053(14) 0.0000(15)
C4 0.0312(18) 0.024(2) 0.0086(15) 0.0029(15) 0.0021(14) 0.0051(15)
C3 0.0211(16) 0.028(2) 0.0099(15) -0.0039(15) -0.0009(13) 0.0057(15)
C26 0.0224(16) 0.023(2) 0.0165(17) -0.0024(15) 0.0066(14) -0.0027(14)
C27 0.0329(19) 0.028(2) 0.0218(18) -0.0025(16) 0.0157(16) -0.0068(16)
C41 0.039(2) 0.020(2) 0.0206(18) 0.0036(16) 0.0077(16) -0.0020(16)
C56 0.0212(17) 0.030(2) 0.0162(17) 0.0031(16) 0.0053(14) 0.0024(15)
C10 0.0217(16) 0.025(2) 0.0130(16) 0.0019(15) 0.0018(13) -0.0018(14)
C51 0.0268(17) 0.030(2) 0.0093(15) 0.0016(15) 0.0071(14) -0.0063(15)
C46 0.0232(16) 0.022(2) 0.0157(16) 0.0048(15) 0.0031(14) -0.0016(14)
C14 0.0293(18) 0.025(2) 0.0147(16) -0.0018(15) 0.0089(14) -0.0050(15)
C62 0.0292(18) 0.022(2) 0.0187(17) -0.0035(15) 0.0086(15) -0.0050(15)
C70 0.0284(18) 0.027(2) 0.0188(17) 0.0074(16) 0.0013(15) 0.0051(16)
C34 0.0236(17) 0.029(2) 0.0153(17) 0.0032(15) 0.0003(14) 0.0018(15)
C29 0.0347(19) 0.027(2) 0.0114(16) 0.0024(15) -0.0002(15) 0.0011(16)
C39 0.0281(18) 0.039(2) 0.0152(17) 0.0001(17) 0.0039(15) 0.0129(17)
C23 0.0188(17) 0.040(2) 0.028(2) 0.0089(18) 0.0073(15) 0.0035(16)
C11 0.0255(17) 0.037(2) 0.0217(18) 0.0010(17) 0.0103(15) -0.0004(16)
C53 0.0299(18) 0.027(2) 0.0183(17) 0.0029(16) 0.0082(15) 0.0124(15)
C59 0.0267(18) 0.031(2) 0.0137(16) 0.0008(16) -0.0022(14) -0.0032(16)
C57 0.0185(17) 0.044(3) 0.029(2) 0.0060(19) 0.0071(16) -0.0020(16)
C43 0.0198(17) 0.041(2) 0.0182(17) 0.0001(17) -0.0018(14) 0.0036(16)
C28 0.049(2) 0.025(2) 0.0116(16) 0.0027(16) 0.0085(16) -0.0054(17)
C31 0.0213(17) 0.032(2) 0.033(2) 0.0034(18) 0.0067(16) -0.0021(16)
C40 0.049(2) 0.026(2) 0.0202(19) 0.0050(17) 0.0068(17) 0.0157(18)
C12 0.0288(18) 0.033(2) 0.0253(19) -0.0037(17) -0.0008(16) -0.0053(16)
C18 0.0346(19) 0.033(2) 0.0141(17) -0.0035(16) 0.0010(15) 0.0072(17)
C8 0.0229(18) 0.038(2) 0.030(2) -0.0026(18) 0.0022(16) -0.0076(16)
C20 0.0223(17) 0.047(3) 0.0215(18) -0.0141(18) 0.0054(15) -0.0044(17)
C63 0.036(2) 0.033(2) 0.029(2) -0.0057(18) 0.0173(17) -0.0116(18)
C9 0.0233(17) 0.046(3) 0.0253(19) 0.0012(18) 0.0092(15) 0.0022(17)
C65 0.044(2) 0.029(2) 0.0166(18) 0.0054(17) 0.0039(16) -0.0018(18)
C15 0.0327(19) 0.046(3) 0.0146(17) -0.0091(18) 0.0101(15) -0.0079(18)
C47 0.0316(19) 0.037(2) 0.0248(19) 0.0036(18) 0.0140(16) -0.0017(17)
C16 0.0264(18) 0.050(3) 0.0203(19) -0.0168(19) 0.0074(15) 0.0064(18)
C36 0.0286(19) 0.051(3) 0.0226(19) 0.0002(19) -0.0038(16) -0.0036(18)
C67 0.0226(18) 0.038(2) 0.033(2) -0.0020(19) 0.0028(16) -0.0079(17)
C58 0.0187(17) 0.042(2) 0.027(2) 0.0065(18) -0.0053(15) -0.0050(16)
C22 0.0203(17) 0.052(3) 0.027(2) -0.0065(19) -0.0032(16) -0.0093(18)
C17 0.038(2) 0.043(3) 0.0196(19) -0.0108(18) -0.0005(17) 0.0193(19)
C64 0.064(3) 0.027(2) 0.0212(19) 0.0055(17) 0.0162(19) -0.013(2)
C48 0.034(2) 0.038(2) 0.0228(19) 0.0060(18) 0.0003(17) -0.0093(18)
C21 0.030(2) 0.062(3) 0.030(2) -0.021(2) 0.0046(18) -0.014(2)
C72 0.033(2) 0.059(3) 0.028(2) 0.014(2) -0.0034(18) -0.003(2)
C35 0.035(2) 0.040(3) 0.049(3) -0.001(2) 0.0160(19) 0.0053(18)
C45 0.0210(18) 0.071(3) 0.039(2) -0.003(2) 0.0091(17) 0.000(2)
C32 0.033(2) 0.061(3) 0.041(3) -0.014(2) -0.0034(19) -0.001(2)
C44 0.036(2) 0.045(3) 0.028(2) -0.007(2) -0.0036(18) -0.0042(19)
C71 0.042(2) 0.046(3) 0.053(3) 0.003(2) 0.014(2) 0.014(2)
C69 0.026(2) 0.071(4) 0.069(3) -0.022(3) 0.006(2) 0.001(2)
C33 0.025(2) 0.057(3) 0.073(3) -0.032(3) 0.007(2) 0.000(2)
C68 0.044(2) 0.079(4) 0.047(3) -0.021(3) 0.002(2) -0.013(2)

loop_
_atom_type_symbol
_atom_type_description
_atom_type_scat_dispersion_real
_atom_type_scat_dispersion_imag
_atom_type_scat_source
C C 0.0033 0.0016 'International Tables Vol C Tables 4.2.6.8 and 6.1.1.4'
H H 0.0000 0.0000 'International Tables Vol C Tables 4.2.6.8 and 6.1.1.4'
N N 0.0061 0.0033 'International Tables Vol C Tables 4.2.6.8 and 6.1.1.4'
Si Si 0.0817 0.0704 'International Tables Vol C Tables 4.2.6.8 and 6.1.1.4'
P P 0.1023 0.0942 'International Tables Vol C Tables 4.2.6.8 and 6.1.1.4'
Cl Cl 0.1484 0.1585 'International Tables Vol C Tables 4.2.6.8 and 6.1.1.4'

loop_
_geom_angle_atom_site_label_1
_geom_angle_atom_site_label_2
_geom_angle_atom_site_label_3
_geom_angle
_geom_angle_site_symmetry_1
_geom_angle_site_symmetry_3
_geom_angle_publ_flag
N3 P2 N4 89.51(13) . . ?
N3 P2 C49 119.00(14) . . ?
N4 P2 C49 115.85(15) . . ?
N3 P2 C55 115.20(14) . . ?
N4 P2 C55 114.65(14) . . ?
C49 P2 C55 103.13(14) . . ?
N3 P2 Si2 47.11(10) . . ?
N4 P2 Si2 42.64(9) . . ?
C49 P2 Si2 133.93(10) . . ?
C55 P2 Si2 122.69(11) . . ?
N1 P1 N2 90.69(13) . . ?
N1 P1 C13 118.63(14) . . ?
N2 P1 C13 116.59(15) . . ?
N1 P1 C19 116.12(14) . . ?
N2 P1 C19 114.57(14) . . ?
C13 P1 C19 101.19(14) . . ?
N1 P1 Si1 47.91(10) . . ?
N2 P1 Si1 43.06(9) . . ?
C13 P1 Si1 135.15(10) . . ?
C19 P1 Si1 123.41(12) . . ?
N2 Si1 N1 76.15(11) . . ?
N2 Si1 Cl1 117.88(9) . . ?
N1 Si1 Cl1 95.40(9) . . ?
N2 Si1 Cl2 93.11(10) . . ?
N1 Si1 Cl2 168.52(9) . . ?
Cl1 Si1 Cl2 93.22(5) . . ?
N2 Si1 P1 38.88(9) . . ?
N1 Si1 P1 37.49(7) . . ?
Cl1 Si1 P1 107.72(5) . . ?
Cl2 Si1 P1 131.99(5) . . ?
N2 Si1 H1 126.9(14) . . ?
N1 Si1 H1 98.6(14) . . ?
Cl1 Si1 H1 115.2(14) . . ?
Cl2 Si1 H1 84.5(14) . . ?
P1 Si1 H1 121.0(14) . . ?
N4 Si2 N3 76.67(12) . . ?
N4 Si2 Cl3 118.50(9) . . ?
N3 Si2 Cl3 95.50(9) . . ?
N4 Si2 Cl4 92.18(10) . . ?
N3 Si2 Cl4 168.58(9) . . ?
Cl3 Si2 Cl4 91.99(5) . . ?
N4 Si2 P2 38.86(9) . . ?
N3 Si2 P2 38.00(8) . . ?
Cl3 Si2 P2 108.51(5) . . ?
Cl4 Si2 P2 131.01(5) . . ?
N4 Si2 H46 128.3(12) . . ?
N3 Si2 H46 95.4(12) . . ?
Cl3 Si2 H46 113.0(12) . . ?
Cl4 Si2 H46 89.5(12) . . ?
P2 Si2 H46 119.5(12) . . ?
C37 N3 P2 129.5(2) . . ?
C37 N3 Si2 134.53(19) . . ?
P2 N3 Si2 94.90(13) . . ?
C61 N4 P2 125.9(2) . . ?
C61 N4 Si2 133.9(2) . . ?
P2 N4 Si2 98.50(13) . . ?
C25 N2 P1 128.3(2) . . ?
C25 N2 Si1 132.2(2) . . ?
P1 N2 Si1 98.06(13) . . ?
C1 N1 P1 137.6(2) . . ?
C1 N1 Si1 127.17(19) . . ?
P1 N1 Si1 94.60(13) . . ?
C5 C6 C1 118.9(3) . . ?
C5 C6 C10 118.3(3) . . ?
C1 C6 C10 122.7(3) . . ?
C30 C25 C26 120.2(3) . . ?
C30 C25 N2 120.5(3) . . ?
C26 C25 N2 119.3(3) . . ?
C6 C1 C2 120.1(3) . . ?
C6 C1 N1 120.5(3) . . ?
C2 C1 N1 119.2(3) . . ?
C60 C55 C56 118.6(3) . . ?
C60 C55 P2 121.2(3) . . ?
C56 C55 P2 120.0(2) . . ?
C18 C13 C14 119.7(3) . . ?
C18 C13 P1 117.8(3) . . ?
C14 C13 P1 121.2(3) . . ?
C29 C30 C25 118.6(3) . . ?
C29 C30 C34 118.5(3) . . ?
C25 C30 C34 122.7(3) . . ?
C3 C2 C1 117.8(3) . . ?
C3 C2 C7 118.2(3) . . ?
C1 C2 C7 124.0(3) . . ?
C54 C49 C50 119.2(3) . . ?
C54 C49 P2 119.0(3) . . ?
C50 C49 P2 120.7(2) . . ?
C66 C61 C62 121.9(3) . . ?
C66 C61 N4 119.4(3) . . ?
C62 C61 N4 118.7(3) . . ?
C41 C42 C37 118.3(3) . . ?
C41 C42 C46 117.8(3) . . ?
C37 C42 C46 123.9(3) . . ?
C42 C37 C38 120.3(3) . . ?
C42 C37 N3 119.9(3) . . ?
C38 C37 N3 119.8(3) . . ?
C65 C66 C61 117.2(3) . . ?
C65 C66 C70 119.8(3) . . ?
C61 C66 C70 122.9(3) . . ?
C59 C60 C55 121.0(3) . . ?
C59 C60 H73 119.5 . . ?
C55 C60 H73 119.5 . . ?
C39 C38 C37 118.8(3) . . ?
C39 C38 C43 118.3(3) . . ?
C37 C38 C43 122.9(3) . . ?
C51 C50 C49 120.1(3) . . ?
C51 C50 H64 119.9 . . ?
C49 C50 H64 119.9 . . ?
C4 C5 C6 122.0(3) . . ?
C4 C5 H4 119.0 . . ?
C6 C5 H4 119.0 . . ?
C53 C52 C51 119.9(3) . . ?
C53 C52 H66 120.1 . . ?
C51 C52 H66 120.1 . . ?
C23 C24 C19 120.1(3) . . ?
C23 C24 H28 119.9 . . ?
C19 C24 H28 119.9 . . ?
C2 C7 C8 111.7(3) . . ?
C2 C7 C9 111.1(3) . . ?
C8 C7 C9 109.9(3) . . ?
C2 C7 H5 108.0 . . ?
C8 C7 H5 108.0 . . ?
C9 C7 H5 108.0 . . ?
C20 C19 C24 118.1(3) . . ?
C20 C19 P1 121.9(3) . . ?
C24 C19 P1 119.9(2) . . ?
C53 C54 C49 119.5(3) . . ?
C53 C54 H68 120.3 . . ?
C49 C54 H68 120.3 . . ?
C3 C4 C5 118.5(3) . . ?
C3 C4 H3 120.7 . . ?
C5 C4 H3 120.7 . . ?
C4 C3 C2 122.6(3) . . ?
C4 C3 H2 118.7 . . ?
C2 C3 H2 118.7 . . ?
C27 C26 C25 118.5(3) . . ?
C27 C26 C31 118.1(3) . . ?
C25 C26 C31 123.4(3) . . ?
C28 C27 C26 121.7(3) . . ?
C28 C27 H29 119.1 . . ?
C26 C27 H29 119.1 . . ?
C40 C41 C42 121.6(4) . . ?
C40 C41 H49 119.2 . . ?
C42 C41 H49 119.2 . . ?
C57 C56 C55 119.9(3) . . ?
C57 C56 H69 120.0 . . ?
C55 C56 H69 120.0 . . ?
C6 C10 C12 110.7(3) . . ?
C6 C10 C11 111.9(3) . . ?
C12 C10 C11 111.6(3) . . ?
C6 C10 H12 107.4 . . ?
C12 C10 H12 107.4 . . ?
C11 C10 H12 107.5 . . ?
C52 C51 C50 120.4(3) . . ?
C52 C51 H65 119.8 . . ?
C50 C51 H65 119.8 . . ?
C42 C46 C48 112.1(3) . . ?
C42 C46 C47 110.4(3) . . ?
C48 C46 C47 111.9(3) . . ?
C42 C46 H57 107.4 . . ?
C48 C46 H57 107.4 . . ?
C47 C46 H57 107.4 . . ?
C15 C14 C13 119.0(3) . . ?
C15 C14 H19 120.5 . . ?
C13 C14 H19 120.5 . . ?
C63 C62 C61 117.6(3) . . ?
C63 C62 C67 118.4(3) . . ?
C61 C62 C67 124.0(3) . . ?
C66 C70 C72 113.3(3) . . ?
C66 C70 C71 110.2(3) . . ?
C72 C70 C71 111.7(3) . . ?
C66 C70 H84 107.1 . . ?
C72 C70 H84 107.1 . . ?
C71 C70 H84 107.1 . . ?
C30 C34 C35 110.7(3) . . ?
C30 C34 C36 112.0(3) . . ?
C35 C34 C36 111.0(3) . . ?
C30 C34 H39 107.7 . . ?
C35 C34 H39 107.7 . . ?
C36 C34 H39 107.7 . . ?
C28 C29 C30 121.6(3) . . ?
C28 C29 H31 119.2 . . ?
C30 C29 H31 119.2 . . ?
C40 C39 C38 121.2(3) . . ?
C40 C39 H47 119.4 . . ?
C38 C39 H47 119.4 . . ?
C22 C23 C24 121.2(3) . . ?
C22 C23 H27 119.4 . . ?
C24 C23 H27 119.4 . . ?
C10 C11 H13 109.5 . . ?
C10 C11 H14 109.5 . . ?
H13 C11 H14 109.5 . . ?
C10 C11 H15 109.5 . . ?
H13 C11 H15 109.5 . . ?
H14 C11 H15 109.5 . . ?
C52 C53 C54 120.8(3) . . ?
C52 C53 H67 119.6 . . ?
C54 C53 H67 119.6 . . ?
C58 C59 C60 119.9(3) . . ?
C58 C59 H72 120.0 . . ?
C60 C59 H72 120.0 . . ?
C56 C57 C58 120.7(3) . . ?
C56 C57 H70 119.6 . . ?
C58 C57 H70 119.6 . . ?
C38 C43 C44 110.2(3) . . ?
C38 C43 C45 113.7(3) . . ?
C44 C43 C45 109.2(3) . . ?
C38 C43 H50 107.9 . . ?
C44 C43 H50 107.9 . . ?
C45 C43 H50 107.9 . . ?
C29 C28 C27 119.1(3) . . ?
C29 C28 H30 120.5 . . ?
C27 C28 H30 120.5 . . ?
C32 C31 C26 110.3(3) . . ?
C32 C31 C33 108.4(3) . . ?
C26 C31 C33 112.0(3) . . ?
C32 C31 H32 108.7 . . ?
C26 C31 H32 108.7 . . ?
C33 C31 H32 108.7 . . ?
C41 C40 C39 119.8(3) . . ?
C41 C40 H48 120.1 . . ?
C39 C40 H48 120.1 . . ?
C10 C12 H16 109.5 . . ?
C10 C12 H17 109.5 . . ?
H16 C12 H17 109.5 . . ?
C10 C12 H18 109.5 . . ?
H16 C12 H18 109.5 . . ?
H17 C12 H18 109.5 . . ?
C17 C18 C13 121.0(3) . . ?
C17 C18 H23 119.5 . . ?
C13 C18 H23 119.5 . . ?
C7 C8 H6 109.5 . . ?
C7 C8 H7 109.5 . . ?
H6 C8 H7 109.5 . . ?
C7 C8 H8 109.5 . . ?
H6 C8 H8 109.5 . . ?
H7 C8 H8 109.5 . . ?
C21 C20 C19 121.2(3) . . ?
C21 C20 H24 119.4 . . ?
C19 C20 H24 119.4 . . ?
C64 C63 C62 121.3(3) . . ?
C64 C63 H74 119.4 . . ?
C62 C63 H74 119.4 . . ?
C7 C9 H9 109.5 . . ?
C7 C9 H10 109.5 . . ?
H9 C9 H10 109.5 . . ?
C7 C9 H11 109.5 . . ?
H9 C9 H11 109.5 . . ?
H10 C9 H11 109.5 . . ?
C64 C65 C66 121.6(3) . . ?
C64 C65 H76 119.2 . . ?
C66 C65 H76 119.2 . . ?
C14 C15 C16 121.2(4) . . ?
C14 C15 H20 119.4 . . ?
C16 C15 H20 119.4 . . ?
C46 C47 H58 109.5 . . ?
C46 C47 H59 109.5 . . ?
H58 C47 H59 109.5 . . ?
C46 C47 H60 109.5 . . ?
H58 C47 H60 109.5 . . ?
H59 C47 H60 109.5 . . ?
C15 C16 C17 119.7(3) . . ?
C15 C16 H21 120.2 . . ?
C17 C16 H21 120.2 . . ?
C34 C36 H43 109.5 . . ?
C34 C36 H44 109.5 . . ?
H43 C36 H44 109.5 . . ?
C34 C36 H45 109.5 . . ?
H43 C36 H45 109.5 . . ?
H44 C36 H45 109.5 . . ?
C62 C67 C69 114.1(3) . . ?
C62 C67 C68 110.9(4) . . ?
C69 C67 C68 109.5(3) . . ?
C62 C67 H77 107.3 . . ?
C69 C67 H77 107.3 . . ?
C68 C67 H77 107.3 . . ?
C59 C58 C57 119.8(3) . . ?
C59 C58 H71 120.1 . . ?
C57 C58 H71 120.1 . . ?
C23 C22 C21 119.6(3) . . ?
C23 C22 H26 120.2 . . ?
C21 C22 H26 120.2 . . ?
C18 C17 C16 119.5(4) . . ?
C18 C17 H22 120.3 . . ?
C16 C17 H22 120.3 . . ?
C63 C64 C65 120.0(4) . . ?
C63 C64 H75 120.0 . . ?
C65 C64 H75 120.0 . . ?
C46 C48 H61 109.5 . . ?
C46 C48 H62 109.5 . . ?
H61 C48 H62 109.5 . . ?
C46 C48 H63 109.5 . . ?
H61 C48 H63 109.5 . . ?
H62 C48 H63 109.5 . . ?
C22 C21 C20 119.7(4) . . ?
C22 C21 H25 120.1 . . ?
C20 C21 H25 120.1 . . ?
C70 C72 H88 109.5 . . ?
C70 C72 H89 109.5 . . ?
H88 C72 H89 109.5 . . ?
C70 C72 H90 109.5 . . ?
H88 C72 H90 109.5 . . ?
H89 C72 H90 109.5 . . ?
C34 C35 H40 109.5 . . ?
C34 C35 H41 109.5 . . ?
H40 C35 H41 109.5 . . ?
C34 C35 H42 109.5 . . ?
H40 C35 H42 109.5 . . ?
H41 C35 H42 109.5 . . ?
C43 C45 H54 109.5 . . ?
C43 C45 H55 109.5 . . ?
H54 C45 H55 109.5 . . ?
C43 C45 H56 109.5 . . ?
H54 C45 H56 109.5 . . ?
H55 C45 H56 109.5 . . ?
C31 C32 H33 109.5 . . ?
C31 C32 H34 109.5 . . ?
H33 C32 H34 109.5 . . ?
C31 C32 H35 109.5 . . ?
H33 C32 H35 109.5 . . ?
H34 C32 H35 109.5 . . ?
C43 C44 H51 109.5 . . ?
C43 C44 H52 109.5 . . ?
H51 C44 H52 109.5 . . ?
C43 C44 H53 109.5 . . ?
H51 C44 H53 109.5 . . ?
H52 C44 H53 109.5 . . ?
C70 C71 H85 109.5 . . ?
C70 C71 H86 109.5 . . ?
H85 C71 H86 109.5 . . ?
C70 C71 H87 109.5 . . ?
H85 C71 H87 109.5 . . ?
H86 C71 H87 109.5 . . ?
C67 C69 H81 109.5 . . ?
C67 C69 H82 109.5 . . ?
H81 C69 H82 109.5 . . ?
C67 C69 H83 109.5 . . ?
H81 C69 H83 109.5 . . ?
H82 C69 H83 109.5 . . ?
C31 C33 H36 109.5 . . ?
C31 C33 H37 109.5 . . ?
H36 C33 H37 109.5 . . ?
C31 C33 H38 109.5 . . ?
H36 C33 H38 109.5 . . ?
H37 C33 H38 109.5 . . ?
C67 C68 H78 109.5 . . ?
C67 C68 H79 109.5 . . ?
H78 C68 H79 109.5 . . ?
C67 C68 H80 109.5 . . ?
H78 C68 H80 109.5 . . ?
H79 C68 H80 109.5 . . ?

loop_
_geom_bond_atom_site_label_1
_geom_bond_atom_site_label_2
_geom_bond_distance
_geom_bond_site_symmetry_2
_geom_bond_publ_flag
P2 N3 1.610(2) . ?
P2 N4 1.653(3) . ?
P2 C49 1.795(3) . ?
P2 C55 1.800(3) . ?
P2 Si2 2.6051(12) . ?
P1 N1 1.597(2) . ?
P1 N2 1.658(3) . ?
P1 C13 1.800(3) . ?
P1 C19 1.817(3) . ?
P1 Si1 2.6148(12) . ?
Cl2 Si1 2.1743(13) . ?
Cl4 Si2 2.2155(13) . ?
Cl1 Si1 2.0852(13) . ?
Si1 N2 1.803(3) . ?
Si1 N1 1.947(3) . ?
Si1 H1 1.31(3) . ?
Si2 N4 1.784(2) . ?
Si2 N3 1.916(3) . ?
Si2 Cl3 2.0878(13) . ?
Si2 H46 1.30(2) . ?
N3 C37 1.430(4) . ?
N4 C61 1.440(4) . ?
N2 C25 1.445(4) . ?
N1 C1 1.447(4) . ?
C6 C5 1.400(4) . ?
C6 C1 1.412(4) . ?
C6 C10 1.517(4) . ?
C25 C30 1.406(4) . ?
C25 C26 1.410(4) . ?
C1 C2 1.419(4) . ?
C55 C60 1.396(4) . ?
C55 C56 1.406(4) . ?
C13 C18 1.393(5) . ?
C13 C14 1.394(5) . ?
C30 C29 1.391(5) . ?
C30 C34 1.522(5) . ?
C2 C3 1.410(5) . ?
C2 C7 1.523(4) . ?
C49 C54 1.387(5) . ?
C49 C50 1.392(4) . ?
C61 C66 1.398(4) . ?
C61 C62 1.406(5) . ?
C42 C41 1.385(5) . ?
C42 C37 1.404(5) . ?
C42 C46 1.514(5) . ?
C37 C38 1.407(4) . ?
C66 C65 1.385(5) . ?
C66 C70 1.515(5) . ?
C60 C59 1.380(4) . ?
C60 H73 0.9500 . ?
C38 C39 1.383(5) . ?
C38 C43 1.517(5) . ?
C50 C51 1.383(5) . ?
C50 H64 0.9500 . ?
C5 C4 1.383(4) . ?
C5 H4 0.9500 . ?
C52 C53 1.373(5) . ?
C52 C51 1.365(5) . ?
C52 H66 0.9500 . ?
C24 C23 1.378(5) . ?
C24 C19 1.402(5) . ?
C24 H28 0.9500 . ?
C7 C8 1.534(5) . ?
C7 C9 1.538(5) . ?
C7 H5 1.0000 . ?
C19 C20 1.388(5) . ?
C54 C53 1.389(5) . ?
C54 H68 0.9500 . ?
C4 C3 1.380(5) . ?
C4 H3 0.9500 . ?
C3 H2 0.9500 . ?
C26 C27 1.388(5) . ?
C26 C31 1.523(4) . ?
C27 C28 1.383(5) . ?
C27 H29 0.9500 . ?
C41 C40 1.375(5) . ?
C41 H49 0.9500 . ?
C56 C57 1.381(5) . ?
C56 H69 0.9500 . ?
C10 C12 1.543(5) . ?
C10 C11 1.530(5) . ?
C10 H12 1.0000 . ?
C51 H65 0.9500 . ?
C46 C48 1.531(5) . ?
C46 C47 1.542(5) . ?
C46 H57 1.0000 . ?
C14 C15 1.383(5) . ?
C14 H19 0.9500 . ?
C62 C63 1.387(5) . ?
C62 C67 1.523(5) . ?
C70 C72 1.530(5) . ?
C70 C71 1.531(6) . ?
C70 H84 1.0000 . ?
C34 C35 1.536(5) . ?
C34 C36 1.533(4) . ?
C34 H39 1.0000 . ?
C29 C28 1.377(5) . ?
C29 H31 0.9500 . ?
C39 C40 1.372(5) . ?
C39 H47 0.9500 . ?
C23 C22 1.371(5) . ?
C23 H27 0.9500 . ?
C11 H13 0.9800 . ?
C11 H14 0.9800 . ?
C11 H15 0.9800 . ?
C53 H67 0.9500 . ?
C59 C58 1.387(5) . ?
C59 H72 0.9500 . ?
C57 C58 1.385(5) . ?
C57 H70 0.9500 . ?
C43 C44 1.531(5) . ?
C43 C45 1.527(5) . ?
C43 H50 1.0000 . ?
C28 H30 0.9500 . ?
C31 C32 1.546(5) . ?
C31 C33 1.533(6) . ?
C31 H32 1.0000 . ?
C40 H48 0.9500 . ?
C12 H16 0.9800 . ?
C12 H17 0.9800 . ?
C12 H18 0.9800 . ?
C18 C17 1.379(5) . ?
C18 H23 0.9500 . ?
C8 H6 0.9800 . ?
C8 H7 0.9800 . ?
C8 H8 0.9800 . ?
C20 C21 1.386(5) . ?
C20 H24 0.9500 . ?
C63 C64 1.366(5) . ?
C63 H74 0.9500 . ?
C9 H9 0.9800 . ?
C9 H10 0.9800 . ?
C9 H11 0.9800 . ?
C65 C64 1.380(6) . ?
C65 H76 0.9500 . ?
C15 C16 1.390(6) . ?
C15 H20 0.9500 . ?
C47 H58 0.9800 . ?
C47 H59 0.9800 . ?
C47 H60 0.9800 . ?
C16 C17 1.388(5) . ?
C16 H21 0.9500 . ?
C36 H43 0.9800 . ?
C36 H44 0.9800 . ?
C36 H45 0.9800 . ?
C67 C69 1.531(6) . ?
C67 C68 1.522(6) . ?
C67 H77 1.0000 . ?
C58 H71 0.9500 . ?
C22 C21 1.382(5) . ?
C22 H26 0.9500 . ?
C17 H22 0.9500 . ?
C64 H75 0.9500 . ?
C48 H61 0.9800 . ?
C48 H62 0.9800 . ?
C48 H63 0.9800 . ?
C21 H25 0.9500 . ?
C72 H88 0.9800 . ?
C72 H89 0.9800 . ?
C72 H90 0.9800 . ?
C35 H40 0.9800 . ?
C35 H41 0.9800 . ?
C35 H42 0.9800 . ?
C45 H54 0.9800 . ?
C45 H55 0.9800 . ?
C45 H56 0.9800 . ?
C32 H33 0.9800 . ?
C32 H34 0.9800 . ?
C32 H35 0.9800 . ?
C44 H51 0.9800 . ?
C44 H52 0.9800 . ?
C44 H53 0.9800 . ?
C71 H85 0.9800 . ?
C71 H86 0.9800 . ?
C71 H87 0.9800 . ?
C69 H81 0.9800 . ?
C69 H82 0.9800 . ?
C69 H83 0.9800 . ?
C33 H36 0.9800 . ?
C33 H37 0.9800 . ?
C33 H38 0.9800 . ?
C68 H78 0.9800 . ?
C68 H79 0.9800 . ?
C68 H80 0.9800 . ?

loop_
_geom_torsion_atom_site_label_1
_geom_torsion_atom_site_label_2
_geom_torsion_atom_site_label_3
_geom_torsion_atom_site_label_4
_geom_torsion
_geom_torsion_site_symmetry_1
_geom_torsion_site_symmetry_2
_geom_torsion_site_symmetry_3
_geom_torsion_site_symmetry_4
_geom_torsion_publ_flag
N4 P2 N3 C37 -164.6(3) . . . . ?
C49 P2 N3 C37 -45.0(3) . . . . ?
C55 P2 N3 C37 78.3(3) . . . . ?
Si2 P2 N3 C37 -169.6(3) . . . . ?
N4 P2 N3 Si2 5.00(12) . . . . ?
C49 P2 N3 Si2 124.59(14) . . . . ?
C55 P2 N3 Si2 -112.18(15) . . . . ?
N3 P2 N4 C61 161.4(3) . . . . ?
C49 P2 N4 C61 39.0(3) . . . . ?
C55 P2 N4 C61 -81.0(3) . . . . ?
Si2 P2 N4 C61 166.8(3) . . . . ?
N3 P2 N4 Si2 -5.41(13) . . . . ?
C49 P2 N4 Si2 -127.73(13) . . . . ?
C55 P2 N4 Si2 112.26(14) . . . . ?
N3 Si2 N4 C61 -160.4(3) . . . . ?
Cl3 Si2 N4 C61 110.5(3) . . . . ?
Cl4 Si2 N4 C61 17.1(3) . . . . ?
P2 Si2 N4 C61 -165.1(4) . . . . ?
N3 Si2 N4 P2 4.67(11) . . . . ?
Cl3 Si2 N4 P2 -84.38(13) . . . . ?
Cl4 Si2 N4 P2 -177.84(10) . . . . ?
N1 P1 N2 C25 161.4(3) . . . . ?
C13 P1 N2 C25 38.6(3) . . . . ?
C19 P1 N2 C25 -79.3(3) . . . . ?
Si1 P1 N2 C25 167.3(3) . . . . ?
N1 P1 N2 Si1 -5.91(13) . . . . ?
C13 P1 N2 Si1 -128.72(13) . . . . ?
C19 P1 N2 Si1 113.41(14) . . . . ?
N1 Si1 N2 C25 -161.5(3) . . . . ?
Cl1 Si1 N2 C25 109.7(3) . . . . ?
Cl2 Si1 N2 C25 14.4(3) . . . . ?
P1 Si1 N2 C25 -166.5(3) . . . . ?
N1 Si1 N2 P1 4.99(11) . . . . ?
Cl1 Si1 N2 P1 -83.83(12) . . . . ?
Cl2 Si1 N2 P1 -179.14(10) . . . . ?
N2 P1 N1 C1 -165.0(3) . . . . ?
C13 P1 N1 C1 -43.9(4) . . . . ?
C19 P1 N1 C1 77.0(3) . . . . ?
Si1 P1 N1 C1 -170.4(4) . . . . ?
N2 P1 N1 Si1 5.43(12) . . . . ?
C13 P1 N1 Si1 126.53(14) . . . . ?
C19 P1 N1 Si1 -112.54(15) . . . . ?
P1 N2 C25 C30 91.7(3) . . . . ?
Si1 N2 C25 C30 -105.4(3) . . . . ?
P1 N2 C25 C26 -89.7(3) . . . . ?
Si1 N2 C25 C26 73.2(4) . . . . ?
C5 C6 C1 C2 0.4(5) . . . . ?
C10 C6 C1 C2 179.0(3) . . . . ?
C5 C6 C1 N1 -174.1(3) . . . . ?
C10 C6 C1 N1 4.5(5) . . . . ?
P1 N1 C1 C6 -92.0(4) . . . . ?
Si1 N1 C1 C6 100.0(3) . . . . ?
P1 N1 C1 C2 93.3(4) . . . . ?
Si1 N1 C1 C2 -74.6(4) . . . . ?
N3 P2 C55 C60 -124.1(3) . . . . ?
N4 P2 C55 C60 134.0(3) . . . . ?
C49 P2 C55 C60 7.2(3) . . . . ?
Si2 P2 C55 C60 -177.8(2) . . . . ?
N3 P2 C55 C56 52.1(3) . . . . ?
N4 P2 C55 C56 -49.7(3) . . . . ?
C49 P2 C55 C56 -176.6(3) . . . . ?
Si2 P2 C55 C56 -1.6(3) . . . . ?
N1 P1 C13 C18 39.0(3) . . . . ?
N2 P1 C13 C18 145.8(2) . . . . ?
C19 P1 C13 C18 -89.2(3) . . . . ?
Si1 P1 C13 C18 96.8(3) . . . . ?
N1 P1 C13 C14 -154.3(2) . . . . ?
N2 P1 C13 C14 -47.5(3) . . . . ?
C19 P1 C13 C14 77.5(3) . . . . ?
Si1 P1 C13 C14 -96.6(3) . . . . ?
C26 C25 C30 C29 4.8(5) . . . . ?
N2 C25 C30 C29 -176.5(3) . . . . ?
C26 C25 C30 C34 -171.7(3) . . . . ?
N2 C25 C30 C34 6.9(5) . . . . ?
C6 C1 C2 C3 -1.9(5) . . . . ?
N1 C1 C2 C3 172.8(3) . . . . ?
C6 C1 C2 C7 179.7(3) . . . . ?
N1 C1 C2 C7 -5.6(5) . . . . ?
N3 P2 C49 C54 43.2(3) . . . . ?
N4 P2 C49 C54 148.2(2) . . . . ?
C55 P2 C49 C54 -85.7(3) . . . . ?
Si2 P2 C49 C54 100.1(3) . . . . ?
N3 P2 C49 C50 -148.6(2) . . . . ?
N4 P2 C49 C50 -43.7(3) . . . . ?
C55 P2 C49 C50 82.4(3) . . . . ?
Si2 P2 C49 C50 -91.8(3) . . . . ?
P2 N4 C61 C66 88.3(4) . . . . ?
Si2 N4 C61 C66 -110.0(3) . . . . ?
P2 N4 C61 C62 -89.3(3) . . . . ?
Si2 N4 C61 C62 72.4(4) . . . . ?
C41 C42 C37 C38 -4.2(5) . . . . ?
C46 C42 C37 C38 174.6(3) . . . . ?
C41 C42 C37 N3 175.5(3) . . . . ?
C46 C42 C37 N3 -5.7(5) . . . . ?
P2 N3 C37 C42 -91.4(4) . . . . ?
Si2 N3 C37 C42 103.3(3) . . . . ?
P2 N3 C37 C38 88.3(3) . . . . ?
Si2 N3 C37 C38 -77.0(4) . . . . ?
C62 C61 C66 C65 7.3(5) . . . . ?
N4 C61 C66 C65 -170.2(3) . . . . ?
C62 C61 C66 C70 -169.0(3) . . . . ?
N4 C61 C66 C70 13.5(5) . . . . ?
C56 C55 C60 C59 -0.6(5) . . . . ?
P2 C55 C60 C59 175.7(3) . . . . ?
C42 C37 C38 C39 3.2(5) . . . . ?
N3 C37 C38 C39 -176.5(3) . . . . ?
C42 C37 C38 C43 -174.4(3) . . . . ?
N3 C37 C38 C43 6.0(5) . . . . ?
C54 C49 C50 C51 -2.8(4) . . . . ?
P2 C49 C50 C51 -170.8(2) . . . . ?
C1 C6 C5 C4 0.9(5) . . . . ?
C10 C6 C5 C4 -177.8(3) . . . . ?
C3 C2 C7 C8 -64.6(4) . . . . ?
C1 C2 C7 C8 113.8(3) . . . . ?
C3 C2 C7 C9 58.6(4) . . . . ?
C1 C2 C7 C9 -123.0(3) . . . . ?
C23 C24 C19 C20 0.0(5) . . . . ?
C23 C24 C19 P1 -177.1(3) . . . . ?
N1 P1 C19 C20 -124.7(3) . . . . ?
N2 P1 C19 C20 131.5(3) . . . . ?
C13 P1 C19 C20 5.2(3) . . . . ?
Si1 P1 C19 C20 -179.8(3) . . . . ?
N1 P1 C19 C24 52.3(3) . . . . ?
N2 P1 C19 C24 -51.5(3) . . . . ?
C13 P1 C19 C24 -177.8(3) . . . . ?
Si1 P1 C19 C24 -2.9(3) . . . . ?
C50 C49 C54 C53 1.6(4) . . . . ?
P2 C49 C54 C53 169.9(2) . . . . ?
C6 C5 C4 C3 -0.7(5) . . . . ?
C5 C4 C3 C2 -0.9(5) . . . . ?
C1 C2 C3 C4 2.1(5) . . . . ?
C7 C2 C3 C4 -179.4(3) . . . . ?
C30 C25 C26 C27 -5.6(5) . . . . ?
N2 C25 C26 C27 175.7(3) . . . . ?
C30 C25 C26 C31 171.0(3) . . . . ?
N2 C25 C26 C31 -7.6(5) . . . . ?
C25 C26 C27 C28 2.2(5) . . . . ?
C31 C26 C27 C28 -174.6(3) . . . . ?
C37 C42 C41 C40 1.9(5) . . . . ?
C46 C42 C41 C40 -176.9(3) . . . . ?
C60 C55 C56 C57 -0.5(5) . . . . ?
P2 C55 C56 C57 -176.9(3) . . . . ?
C5 C6 C10 C12 -71.4(4) . . . . ?
C1 C6 C10 C12 110.0(4) . . . . ?
C5 C6 C10 C11 53.8(4) . . . . ?
C1 C6 C10 C11 -124.8(3) . . . . ?
C53 C52 C51 C50 -0.7(5) . . . . ?
C49 C50 C51 C52 2.3(5) . . . . ?
C41 C42 C46 C48 -61.3(4) . . . . ?
C37 C42 C46 C48 120.0(4) . . . . ?
C41 C42 C46 C47 64.2(4) . . . . ?
C37 C42 C46 C47 -114.5(3) . . . . ?
C18 C13 C14 C15 -0.3(5) . . . . ?
P1 C13 C14 C15 -166.7(2) . . . . ?
C66 C61 C62 C63 -6.5(5) . . . . ?
N4 C61 C62 C63 171.1(3) . . . . ?
C66 C61 C62 C67 171.7(3) . . . . ?
N4 C61 C62 C67 -10.7(5) . . . . ?
C65 C66 C70 C72 57.7(5) . . . . ?
C61 C66 C70 C72 -126.1(4) . . . . ?
C65 C66 C70 C71 -68.3(4) . . . . ?
C61 C66 C70 C71 107.9(4) . . . . ?
C29 C30 C34 C35 -61.7(4) . . . . ?
C25 C30 C34 C35 114.9(4) . . . . ?
C29 C30 C34 C36 62.8(4) . . . . ?
C25 C30 C34 C36 -120.7(3) . . . . ?
C25 C30 C29 C28 -0.6(5) . . . . ?
C34 C30 C29 C28 176.1(3) . . . . ?
C37 C38 C39 C40 0.2(5) . . . . ?
C43 C38 C39 C40 177.8(3) . . . . ?
C19 C24 C23 C22 1.5(6) . . . . ?
C51 C52 C53 C54 -0.5(5) . . . . ?
C49 C54 C53 C52 0.0(5) . . . . ?
C55 C60 C59 C58 1.5(5) . . . . ?
C55 C56 C57 C58 0.7(6) . . . . ?
C39 C38 C43 C44 -75.0(4) . . . . ?
C37 C38 C43 C44 102.6(4) . . . . ?
C39 C38 C43 C45 48.0(4) . . . . ?
C37 C38 C43 C45 -134.5(3) . . . . ?
C30 C29 C28 C27 -2.8(5) . . . . ?
C26 C27 C28 C29 1.9(5) . . . . ?
C27 C26 C31 C32 62.7(4) . . . . ?
C25 C26 C31 C32 -114.0(4) . . . . ?
C27 C26 C31 C33 -58.2(5) . . . . ?
C25 C26 C31 C33 125.2(4) . . . . ?
C42 C41 C40 C39 1.4(5) . . . . ?
C38 C39 C40 C41 -2.4(5) . . . . ?
C14 C13 C18 C17 0.2(5) . . . . ?
P1 C13 C18 C17 167.1(3) . . . . ?
C24 C19 C20 C21 -1.7(6) . . . . ?
P1 C19 C20 C21 175.4(3) . . . . ?
C61 C62 C63 C64 0.7(6) . . . . ?
C67 C62 C63 C64 -177.6(3) . . . . ?
C61 C66 C65 C64 -2.5(6) . . . . ?
C70 C66 C65 C64 173.9(3) . . . . ?
C13 C14 C15 C16 0.0(5) . . . . ?
C14 C15 C16 C17 0.5(5) . . . . ?
C63 C62 C67 C69 -57.3(5) . . . . ?
C61 C62 C67 C69 124.5(4) . . . . ?
C63 C62 C67 C68 67.0(5) . . . . ?
C61 C62 C67 C68 -111.2(4) . . . . ?
C60 C59 C58 C57 -1.3(6) . . . . ?
C56 C57 C58 C59 0.2(6) . . . . ?
C24 C23 C22 C21 -1.2(6) . . . . ?
C13 C18 C17 C16 0.3(5) . . . . ?
C15 C16 C17 C18 -0.6(6) . . . . ?
C62 C63 C64 C65 4.0(6) . . . . ?
C66 C65 C64 C63 -3.0(6) . . . . ?
C23 C22 C21 C20 -0.5(7) . . . . ?
C19 C20 C21 C22 1.9(7) . . . . ?
